data_1559028
loop_
_publ_author_name
'Donnelly, Liam J.'
'Parsons, Simon'
'Morrison, Carole A.'
'Thomas, Stephen P.'
'Love, Jason B.'

_publ_section_title
;
 Synthesis and structures of anionic rhenium polyhydride complexes of
 boron--hydride ligands and their application in catalysis
;
_journal_name_full 'Chemical Science'
_journal_paper_doi 10.1039/D0SC03458D
_journal_year 2020
_chemical_formula_moiety 'C32 H64 B4 Re, C16 H34.03 K O8'
_chemical_formula_sum 'C48 H98.03 B4 K O8 Re'
_chemical_formula_weight 1071.83
_chemical_name_systematic '[ReH8BBN4][K(18c6)(DME)]'
_space_group_crystal_system triclinic
_space_group_IT_number 2
_space_group_name_Hall '-P 1'
_space_group_name_H-M_alt 'P -1'
_atom_sites_solution_hydrogens mixed
_atom_sites_solution_primary dual
_audit_creation_date 2019-11-25
_audit_creation_method
;
Olex2 1.2
(compiled 2018.05.29 svn.r3508 for OlexSys, GUI svn.r5506)

_shelx_SHELXL_version_number      2018/3

Dolomanov, O.V., Bourhis, L.J., Gildea, R.J, Howard, J.A.K. & Puschmann, H.
 (2009), J. Appl. Cryst. 42, 339-341.
Sheldrick, G.M. (2015). Acta Cryst. A71, 3-8.
Sheldrick, G.M. (2015). Acta Cryst. C71, 3-8.

_publ_contact_author_address      'University of Edinburgh, Joseph Black Building, David Brewster Road, Edinburgh, EH9 3FJ' 
_publ_contact_author_email        'jason.love@ed.ac.uk, Stephen.Thomas@ed.ac.uk'
_publ_contact_author_name         'Liam J. Donnelly, Simon Parsons, Gary S. Nichol, Stephen P. Thomas* and Jason B. Love*'
_publ_contact_author_fax          ?
_publ_contact_author_phone        ?
_publ_requested_journal           ?
_publ_section_title               'Synthesis and Structures of Anionic Rhenium Boryl Polyhydrides and their Catalysis'
_publ_section_abstract            'The anionic rhenium boryl hydride complex, [ReH7(Bpin)3]-, has been synthesized by exhaustive deoxygenation of perrhenate (ReO4-) with HBpin. X-ray diffraction, NMR and IR spectroscopy analysis supports its structure as a polyhydridic Re centre with trigonal planar geometry with respect to the boryl ligands. This complex was applied in the catalytic hydroboration N-heteroaromatic substrates using [NR4][ReO4] as a precatalyst and in the stoichiometric C-H borylation of arenes. The reactivity of  [ReH7(Bpin)3]- was further explored through reactions with 9-BBN or PPh3 to produce the corresponding derivatized complexes. This work represent the first example for the synthesis of Re compounds bearing boron-centred ligands in the Re(III), Re(V) and Re(VII) oxidation states.'

;
_audit_update_record
;
2020-01-21 deposited with the CCDC.	2020-09-02 downloaded from the CCDC.
;
_cell_angle_alpha 96.7140(10)
_cell_angle_beta 91.2900(10)
_cell_angle_gamma 102.351(2)
_cell_formula_units_Z 2
_cell_length_a 11.2627(2)
_cell_length_b 15.9727(3)
_cell_length_c 16.0123(2)
_cell_measurement_reflns_used 39271
_cell_measurement_temperature 220(2)
_cell_measurement_theta_max 30.3910
_cell_measurement_theta_min 3.6110
_cell_volume 2791.22(8)
_computing_cell_refinement 'CrysAlisPro 1.171.40.54a (Rigaku OD, 2019)'
_computing_data_collection 'CrysAlisPro 1.171.40.54a (Rigaku OD, 2019)'
_computing_data_reduction 'CrysAlisPro 1.171.40.54a (Rigaku OD, 2019)'
_computing_molecular_graphics 'Olex2 (Dolomanov et al., 2009)'
_computing_publication_material 'Olex2 (Dolomanov et al., 2009)'
_computing_structure_refinement 'ShelXL (Sheldrick, 2015)'
_computing_structure_solution 'ShelXT (Sheldrick, 2015)'
_diffrn_ambient_temperature 220.0
_diffrn_detector 'CCD plate'
_diffrn_detector_area_resol_mean 16.1042
_diffrn_detector_type Eos
_diffrn_measured_fraction_theta_full 0.998
_diffrn_measured_fraction_theta_max 0.923
_diffrn_measurement_details
;
List of Runs (angles in degrees, time in seconds):

  # Type    Start    End  Width  t~exp~   \w     \q     \k     \f   Frames
#--------------------------------------------------------------------------
  1  \w   -104.00 -39.00   1.00   15.00    --  -24.15-178.00 -90.00   65
  2  \w      2.00  96.00   1.00   15.00    --   25.71  57.00 -90.00   94
  3  \w     -7.00  39.00   1.00   15.00    --   25.71  77.00 120.00   46
  4  \w     -7.00  39.00   1.00   15.00    --   25.71  77.00   0.00   46
  5  \w    -41.00 101.00   1.00   15.00    --   25.71  19.00  90.00  142
  6  \w    -20.00  71.00   1.00   15.00    --   25.71 -99.00-120.00   91
  7  \w    -45.00  49.00   1.00   15.00    --   25.71 -57.00 120.00   94
  8  \w    -39.00   9.00   1.00   15.00    --  -24.15 -77.00  30.00   48
  9  \w    -57.00  39.00   1.00   15.00    --  -24.15  77.00  30.00   96
 10  \w     35.00 108.00   1.00   15.00    --   25.71-178.00 150.00   73
 11  \w    -45.00  49.00   1.00   15.00    --   25.71 -57.00 -90.00   94
 12  \w     -7.00  39.00   1.00   15.00    --   25.71  77.00-120.00   46
 13  \w      2.00  96.00   1.00   15.00    --   25.71  57.00-180.00   94
 14  \w     -7.00  39.00   1.00   15.00    --   25.71  77.00  30.00   46
 15  \w     -7.00  39.00   1.00   15.00    --   25.71  77.00 -60.00   46
 16  \w    -20.00  15.00   1.00   15.00    --   25.71 -99.00  90.00   35
 17  \w      2.00  96.00   1.00   15.00    --   25.71  57.00 150.00   94
;
_diffrn_measurement_device 'four-circle diffractometer'
_diffrn_measurement_device_type 'Xcalibur, Eos'
_diffrn_measurement_method '\w scans'
_diffrn_orient_matrix_type 'CrysAlisPro convention (1999,Acta A55,543-557)'
_diffrn_orient_matrix_UB_11 -0.0468719000
_diffrn_orient_matrix_UB_12 -0.0372368000
_diffrn_orient_matrix_UB_13 0.0016483000
_diffrn_orient_matrix_UB_21 0.0434967000
_diffrn_orient_matrix_UB_22 -0.0262642000
_diffrn_orient_matrix_UB_23 -0.0039702000
_diffrn_orient_matrix_UB_31 0.0087993000
_diffrn_orient_matrix_UB_32 0.0047725000
_diffrn_orient_matrix_UB_33 0.0444494000
_diffrn_radiation_monochromator graphite
_diffrn_radiation_probe x-ray
_diffrn_radiation_type MoK\a
_diffrn_radiation_wavelength 0.71073
_diffrn_reflns_av_R_equivalents 0.0333
_diffrn_reflns_av_unetI/netI 0.0293
_diffrn_reflns_Laue_measured_fraction_full 0.998
_diffrn_reflns_Laue_measured_fraction_max 0.923
_diffrn_reflns_limit_h_max 15
_diffrn_reflns_limit_h_min -15
_diffrn_reflns_limit_k_max 22
_diffrn_reflns_limit_k_min -22
_diffrn_reflns_limit_l_max 22
_diffrn_reflns_limit_l_min -22
_diffrn_reflns_number 73081
_diffrn_reflns_point_group_measured_fraction_full 0.998
_diffrn_reflns_point_group_measured_fraction_max 0.923
_diffrn_reflns_theta_full 25.242
_diffrn_reflns_theta_max 30.525
_diffrn_reflns_theta_min 3.326
_diffrn_source 'fine-focus sealed X-ray tube'
_diffrn_source_type 'Enhance (Mo) X-ray Source'
_exptl_absorpt_coefficient_mu 2.296
_exptl_absorpt_correction_T_max 0.980
_exptl_absorpt_correction_T_min 0.942
_exptl_absorpt_correction_type analytical
_exptl_absorpt_process_details
;
CrysAlisPro 1.171.40.54a (Rigaku Oxford Diffraction, 2019)
Analytical numeric absorption correction using a multifaceted crystal
			model based on expressions derived by R.C. Clark & J.S. Reid.
(Clark, R. C. & Reid, J. S. (1995). Acta Cryst. A51, 887-897)
Empirical absorption correction using spherical harmonics,
 implemented in SCALE3 ABSPACK scaling algorithm.
;
_exptl_crystal_colour 'Clear Red'
_exptl_crystal_density_diffrn 1.275
_exptl_crystal_description Block
_exptl_crystal_F_000 1128
_exptl_crystal_size_max 0.354
_exptl_crystal_size_mid 0.203
_exptl_crystal_size_min 0.083
_refine_diff_density_max 0.737
_refine_diff_density_min -0.696
_refine_diff_density_rms 0.066
_refine_ls_extinction_method none
_refine_ls_goodness_of_fit_ref 1.039
_refine_ls_hydrogen_treatment mixed
_refine_ls_matrix_type full
_refine_ls_number_parameters 613
_refine_ls_number_reflns 15734
_refine_ls_number_restraints 1
_refine_ls_restrained_S_all 1.040
_refine_ls_R_factor_all 0.0282
_refine_ls_R_factor_gt 0.0227
_refine_ls_shift/su_max 0.004
_refine_ls_shift/su_mean 0.000
_refine_ls_structure_factor_coef Fsqd
_refine_ls_weighting_details 'w=1/[\s^2^(Fo^2^)+(0.0181P)^2^+0.7134P] where P=(Fo^2^+2Fc^2^)/3'
_refine_ls_weighting_scheme calc
_refine_ls_wR_factor_gt 0.0444
_refine_ls_wR_factor_ref 0.0461
_reflns_Friedel_coverage 0.000
_reflns_number_gt 14293
_reflns_number_total 15734
_reflns_threshold_expression 'I > 2\s(I)'
_cod_data_source_file d0sc03458d2.cif
_cod_data_source_block j19010_refinalised
_cod_database_code 1559028
_chemical_oxdiff_formula 'Re1 B4 C100 K1 O10 H100'
_shelx_space_group_comment
;
The symmetry employed for this shelxl refinement is uniquely defined
by the following loop, which should always be used as a source of
symmetry information in preference to the above space-group names.
They are only intended as comments.
;
_reflns_odcompleteness_completeness 99.82
_reflns_odcompleteness_iscentric 1
_reflns_odcompleteness_theta 28.22
_olex2_submission_special_instructions 'No special instructions were received'
_oxdiff_exptl_absorpt_empirical_details
;
Empirical correction (ABSPACK) includes:
- Absorption correction using spherical harmonics
- Frame scaling
;
_oxdiff_exptl_absorpt_empirical_full_max 1.175
_oxdiff_exptl_absorpt_empirical_full_min 0.865

loop_
_space_group_symop_operation_xyz
'x, y, z'
'-x, -y, -z'

loop_
_atom_site_label
_atom_site_type_symbol
_atom_site_fract_x
_atom_site_fract_y
_atom_site_fract_z
_atom_site_U_iso_or_equiv
_atom_site_adp_type
_atom_site_occupancy
_atom_site_site_symmetry_order
_atom_site_calc_flag
_atom_site_refinement_flags_posn
_atom_site_refinement_flags_adp
_atom_site_refinement_flags_occupancy
_atom_site_disorder_assembly
_atom_site_disorder_group
Re1 Re 0.43424(2) 0.72546(2) 0.25407(2) 0.02168(2) Uani 1 1 d . . . . .
H1A H 0.5146(18) 0.6549(13) 0.2944(12) 0.038(5) Uiso 1 1 d . . . . .
H1B H 0.5738(18) 0.7248(13) 0.2108(12) 0.037(5) Uiso 1 1 d . . . . .
H2A H 0.4506(18) 0.7508(13) 0.3628(12) 0.037(5) Uiso 1 1 d . . . . .
H2B H 0.3011(18) 0.7303(14) 0.3026(13) 0.044(6) Uiso 1 1 d . . . . .
H3A H 0.5167(19) 0.8330(14) 0.2708(13) 0.046(6) Uiso 1 1 d . . . . .
H3B H 0.3646(18) 0.7995(14) 0.2108(12) 0.041(6) Uiso 1 1 d . . . . .
H4A H 0.4123(17) 0.6924(13) 0.1476(11) 0.033(5) Uiso 1 1 d . . . . .
H4B H 0.3467(19) 0.6264(14) 0.2350(13) 0.048(6) Uiso 1 1 d . . . . .
C11 C 0.71674(17) 0.74149(13) 0.33287(11) 0.0352(4) Uani 1 1 d . . . . .
H11 H 0.680376 0.786176 0.364244 0.042 Uiso 1 1 calc R . . . .
C12 C 0.8262(2) 0.78671(15) 0.28676(16) 0.0514(6) Uani 1 1 d . . . . .
H12A H 0.801224 0.831499 0.257963 0.062 Uiso 1 1 calc R . . . .
H12B H 0.890782 0.815703 0.328913 0.062 Uiso 1 1 calc R . . . .
C13 C 0.8791(2) 0.72826(17) 0.22229(17) 0.0591(7) Uani 1 1 d . . . . .
H13A H 0.930458 0.764319 0.185713 0.071 Uiso 1 1 calc R . . . .
H13B H 0.931350 0.698523 0.252173 0.071 Uiso 1 1 calc R . . . .
C14 C 0.7842(2) 0.66125(17) 0.16782(14) 0.0514(6) Uani 1 1 d . . . . .
H14A H 0.824724 0.618659 0.138390 0.062 Uiso 1 1 calc R . . . .
H14B H 0.750394 0.689886 0.125014 0.062 Uiso 1 1 calc R . . . .
C15 C 0.67832(17) 0.61297(13) 0.21505(11) 0.0338(4) Uani 1 1 d . . . . .
H15 H 0.617449 0.575903 0.173324 0.041 Uiso 1 1 calc R . . . .
C16 C 0.7187(2) 0.55637(14) 0.27642(15) 0.0483(5) Uani 1 1 d . . . . .
H16A H 0.645945 0.518217 0.294081 0.058 Uiso 1 1 calc R . . . .
H16B H 0.767177 0.519657 0.246027 0.058 Uiso 1 1 calc R . . . .
C17 C 0.7926(2) 0.60417(17) 0.35492(15) 0.0561(6) Uani 1 1 d . . . . .
H17A H 0.791395 0.563798 0.396664 0.067 Uiso 1 1 calc R . . . .
H17B H 0.877286 0.623363 0.340317 0.067 Uiso 1 1 calc R . . . .
C18 C 0.7479(2) 0.68182(17) 0.39467(13) 0.0499(6) Uani 1 1 d . . . . .
H18A H 0.810527 0.715792 0.435925 0.060 Uiso 1 1 calc R . . . .
H18B H 0.675140 0.661255 0.425343 0.060 Uiso 1 1 calc R . . . .
C21 C 0.31230(18) 0.82669(13) 0.43305(11) 0.0358(4) Uani 1 1 d . . . . .
H21 H 0.347173 0.878024 0.405257 0.043 Uiso 1 1 calc R . . . .
C22 C 0.3764(2) 0.83637(16) 0.52084(13) 0.0542(6) Uani 1 1 d . . . . .
H22A H 0.464447 0.851971 0.514495 0.065 Uiso 1 1 calc R . . . .
H22B H 0.353883 0.884691 0.555669 0.065 Uiso 1 1 calc R . . . .
C23 C 0.3493(2) 0.75774(18) 0.56818(13) 0.0578(7) Uani 1 1 d . . . . .
H23A H 0.269089 0.753650 0.591950 0.069 Uiso 1 1 calc R . . . .
H23B H 0.409575 0.766050 0.615177 0.069 Uiso 1 1 calc R . . . .
C24 C 0.3506(2) 0.67274(17) 0.51391(13) 0.0526(6) Uani 1 1 d . . . . .
H24A H 0.311863 0.624960 0.544145 0.063 Uiso 1 1 calc R . . . .
H24B H 0.435373 0.668568 0.506751 0.063 Uiso 1 1 calc R . . . .
C25 C 0.28611(18) 0.66131(13) 0.42639(11) 0.0361(4) Uani 1 1 d . . . . .
H25 H 0.301959 0.608755 0.393405 0.043 Uiso 1 1 calc R . . . .
C26 C 0.14733(19) 0.65396(15) 0.42757(14) 0.0482(5) Uani 1 1 d . . . . .
H26A H 0.113203 0.637989 0.369625 0.058 Uiso 1 1 calc R . . . .
H26B H 0.112634 0.606640 0.459608 0.058 Uiso 1 1 calc R . . . .
C27 C 0.1060(2) 0.73437(17) 0.46462(16) 0.0555(6) Uani 1 1 d . . . . .
H27A H 0.115771 0.739808 0.526116 0.067 Uiso 1 1 calc R . . . .
H27B H 0.019080 0.727042 0.449945 0.067 Uiso 1 1 calc R . . . .
C28 C 0.1746(2) 0.81765(16) 0.43485(15) 0.0524(6) Uani 1 1 d . . . . .
H28A H 0.157871 0.866672 0.471943 0.063 Uiso 1 1 calc R . . . .
H28B H 0.142934 0.820906 0.378080 0.063 Uiso 1 1 calc R . . . .
C31 C 0.4090(2) 0.94689(13) 0.25212(12) 0.0399(5) Uani 1 1 d . . . . .
H31 H 0.367506 0.936952 0.305051 0.048 Uiso 1 1 calc R . . . .
C32 C 0.5209(3) 1.02200(15) 0.27144(15) 0.0600(7) Uani 1 1 d . . . . .
H32A H 0.492302 1.075214 0.287153 0.072 Uiso 1 1 calc R . . . .
H32B H 0.566734 1.011468 0.320448 0.072 Uiso 1 1 calc R . . . .
C33 C 0.6070(3) 1.03667(17) 0.20073(19) 0.0702(8) Uani 1 1 d . . . . .
H33A H 0.684853 1.072358 0.224625 0.084 Uiso 1 1 calc R . . . .
H33B H 0.573626 1.069641 0.161686 0.084 Uiso 1 1 calc R . . . .
C34 C 0.6312(2) 0.95579(15) 0.15102(16) 0.0514(6) Uani 1 1 d . . . . .
H34A H 0.693446 0.936008 0.182470 0.062 Uiso 1 1 calc R . . . .
H34B H 0.665187 0.971071 0.097619 0.062 Uiso 1 1 calc R . . . .
C35 C 0.52127(17) 0.88061(12) 0.13161(11) 0.0318(4) Uani 1 1 d . . . . .
H35 H 0.550582 0.828631 0.109179 0.038 Uiso 1 1 calc R . . . .
C36 C 0.4276(2) 0.89595(14) 0.06752(12) 0.0420(5) Uani 1 1 d . . . . .
H36A H 0.469243 0.910983 0.016475 0.050 Uiso 1 1 calc R . . . .
H36B H 0.367448 0.841773 0.052204 0.050 Uiso 1 1 calc R . . . .
C37 C 0.3612(2) 0.96601(15) 0.09733(13) 0.0480(5) Uani 1 1 d . . . . .
H37A H 0.290977 0.961434 0.058473 0.058 Uiso 1 1 calc R . . . .
H37B H 0.415600 1.022341 0.094775 0.058 Uiso 1 1 calc R . . . .
C38 C 0.3167(2) 0.96283(16) 0.18659(14) 0.0496(6) Uani 1 1 d . . . . .
H38A H 0.243043 0.916951 0.184858 0.060 Uiso 1 1 calc R . . . .
H38B H 0.294075 1.017647 0.205512 0.060 Uiso 1 1 calc R . . . .
C41 C 0.35832(17) 0.53741(12) 0.10218(11) 0.0326(4) Uani 1 1 d . . . . .
H41 H 0.439062 0.531047 0.122804 0.039 Uiso 1 1 calc R . . . .
C42 C 0.3646(2) 0.55010(17) 0.00885(12) 0.0511(6) Uani 1 1 d . . . . .
H42A H 0.436320 0.595409 0.002093 0.061 Uiso 1 1 calc R . . . .
H42B H 0.376179 0.496508 -0.023122 0.061 Uiso 1 1 calc R . . . .
C43 C 0.2535(2) 0.57437(17) -0.02937(13) 0.0560(6) Uani 1 1 d . . . . .
H43A H 0.275491 0.597233 -0.082457 0.067 Uiso 1 1 calc R . . . .
H43B H 0.189666 0.521824 -0.042710 0.067 Uiso 1 1 calc R . . . .
C44 C 0.2019(2) 0.64028(15) 0.02595(14) 0.0494(6) Uani 1 1 d . . . . .
H44A H 0.119274 0.638440 0.004031 0.059 Uiso 1 1 calc R . . . .
H44B H 0.251030 0.697839 0.020830 0.059 Uiso 1 1 calc R . . . .
C45 C 0.19629(17) 0.62897(13) 0.12036(12) 0.0362(4) Uani 1 1 d . . . . .
H45 H 0.176139 0.681075 0.151376 0.043 Uiso 1 1 calc R . . . .
C46 C 0.10282(19) 0.54946(16) 0.13925(16) 0.0537(6) Uani 1 1 d . . . . .
H46A H 0.097466 0.551568 0.200432 0.064 Uiso 1 1 calc R . . . .
H46B H 0.022974 0.552625 0.115850 0.064 Uiso 1 1 calc R . . . .
C47 C 0.1299(2) 0.46333(15) 0.10489(17) 0.0555(6) Uani 1 1 d . . . . .
H47A H 0.109625 0.452659 0.044195 0.067 Uiso 1 1 calc R . . . .
H47B H 0.077477 0.417490 0.131169 0.067 Uiso 1 1 calc R . . . .
C48 C 0.2623(2) 0.45834(14) 0.12003(15) 0.0492(5) Uani 1 1 d . . . . .
H48A H 0.276780 0.407447 0.084744 0.059 Uiso 1 1 calc R . . . .
H48B H 0.274242 0.449388 0.178876 0.059 Uiso 1 1 calc R . . . .
B1 B 0.61737(18) 0.68419(14) 0.26470(12) 0.0269(4) Uani 1 1 d . . . . .
B2 B 0.34015(18) 0.74304(14) 0.37888(12) 0.0285(4) Uani 1 1 d . . . . .
B3 B 0.45421(18) 0.86185(13) 0.21716(12) 0.0274(4) Uani 1 1 d . . . . .
B4 B 0.32835(18) 0.62166(13) 0.15275(11) 0.0254(4) Uani 1 1 d . . . . .
K1 K 0.14210(4) 0.26336(3) 0.22620(3) 0.04038(10) Uani 1 1 d . . . . .
O1 O 0.33046(15) 0.24515(11) 0.11923(11) 0.0580(4) Uani 1 1 d . . . . .
O2 O 0.08592(17) 0.17376(11) 0.06071(9) 0.0577(4) Uani 1 1 d . . . . .
O3 O -0.08605(14) 0.25441(10) 0.13943(10) 0.0487(4) Uani 1 1 d . . . . .
O4 O -0.03894(13) 0.34135(10) 0.30259(9) 0.0454(3) Uani 1 1 d . . . . .
O5 O 0.20772(14) 0.40834(10) 0.35238(8) 0.0483(4) Uani 1 1 d . . . . .
O6 O 0.39119(14) 0.33417(12) 0.27958(11) 0.0562(4) Uani 1 1 d . . . . .
O7 O 0.17687(19) 0.17084(16) 0.36814(13) 0.0837(6) Uani 1 1 d . . . . .
C51 C 0.4778(2) 0.3325(2) 0.2167(2) 0.0729(8) Uani 1 1 d . . . . .
H51A H 0.558995 0.338685 0.243183 0.087 Uiso 1 1 calc R . . . .
H51B H 0.479590 0.380647 0.183715 0.087 Uiso 1 1 calc R . . . .
C52 C 0.4441(2) 0.2497(2) 0.1611(2) 0.0774(9) Uani 1 1 d . . . . .
H52A H 0.506282 0.246075 0.119812 0.093 Uiso 1 1 calc R . . . .
H52B H 0.438425 0.201425 0.194375 0.093 Uiso 1 1 calc R . . . .
C53 C 0.2951(3) 0.1725(2) 0.05761(19) 0.0771(9) Uani 1 1 d . . . . .
H53A H 0.277256 0.119607 0.084812 0.093 Uiso 1 1 calc R . . . .
H53B H 0.361485 0.168912 0.019731 0.093 Uiso 1 1 calc R . . . .
C54 C 0.1855(3) 0.1806(2) 0.00891(16) 0.0799(9) Uani 1 1 d . . . . .
H54A H 0.200580 0.236514 -0.012935 0.096 Uiso 1 1 calc R . . . .
H54B H 0.167370 0.134970 -0.039038 0.096 Uiso 1 1 calc R . . . .
C55 C -0.0237(3) 0.1825(2) 0.01910(16) 0.0752(9) Uani 1 1 d . . . . .
H55A H -0.048976 0.135250 -0.026788 0.090 Uiso 1 1 calc R . . . .
H55B H -0.009318 0.237193 -0.005130 0.090 Uiso 1 1 calc R . . . .
C56 C -0.1200(3) 0.18072(18) 0.07955(18) 0.0673(8) Uani 1 1 d . . . . .
H56A H -0.197361 0.180769 0.050368 0.081 Uiso 1 1 calc R . . . .
H56B H -0.130094 0.128319 0.107360 0.081 Uiso 1 1 calc R . . . .
C57 C -0.1792(2) 0.26347(17) 0.19602(17) 0.0579(7) Uani 1 1 d . . . . .
H57A H -0.193876 0.215267 0.229845 0.069 Uiso 1 1 calc R . . . .
H57B H -0.254968 0.262780 0.164406 0.069 Uiso 1 1 calc R . . . .
C58 C -0.1406(2) 0.34598(16) 0.25153(16) 0.0527(6) Uani 1 1 d . . . . .
H58A H -0.118971 0.393776 0.217613 0.063 Uiso 1 1 calc R . . . .
H58B H -0.207237 0.356271 0.286838 0.063 Uiso 1 1 calc R . . . .
C59 C 0.0035(2) 0.41904(16) 0.35786(14) 0.0555(6) Uani 1 1 d . . . . .
H59A H -0.060408 0.429390 0.395771 0.067 Uiso 1 1 calc R . . . .
H59B H 0.024469 0.468008 0.325337 0.067 Uiso 1 1 calc R . . . .
C60 C 0.1124(2) 0.41068(17) 0.40742(13) 0.0567(6) Uani 1 1 d . . . . .
H60A H 0.136038 0.459870 0.451578 0.068 Uiso 1 1 calc R . . . .
H60B H 0.094299 0.357588 0.434251 0.068 Uiso 1 1 calc R . . . .
C61 C 0.3196(2) 0.40983(18) 0.39628(15) 0.0605(7) Uani 1 1 d . . . . .
H61A H 0.312000 0.358299 0.425214 0.073 Uiso 1 1 calc R . . . .
H61B H 0.340212 0.460894 0.438565 0.073 Uiso 1 1 calc R . . . .
C62 C 0.4164(2) 0.41209(18) 0.33512(16) 0.0622(7) Uani 1 1 d . . . . .
H62A H 0.419789 0.461222 0.303199 0.075 Uiso 1 1 calc R . . . .
H62B H 0.495483 0.419039 0.364988 0.075 Uiso 1 1 calc R . . . .
C63 C 0.2855(3) 0.1576(2) 0.4040(2) 0.0905(10) Uani 1 1 d . . . . .
H63A H 0.298814 0.101765 0.380391 0.136 Uiso 1 1 calc GR . . . .
H63B H 0.279398 0.159068 0.464476 0.136 Uiso 1 1 calc GR . . . .
H63C H 0.353033 0.202672 0.391896 0.136 Uiso 1 1 calc GR . . . .
C64 C 0.0759(4) 0.1077(4) 0.3859(3) 0.1234(17) Uani 1 1 d D . . . .
H64A H 0.060847 0.116737 0.446014 0.148 Uiso 0.734(13) 1 calc R . P A 1
H64B H 0.094407 0.050387 0.373697 0.148 Uiso 0.734(13) 1 calc R . P A 1
H64C H 0.103216 0.073149 0.426173 0.148 Uiso 0.266(13) 1 calc R . P A 2
H64D H 0.016888 0.137150 0.413775 0.148 Uiso 0.266(13) 1 calc R . P A 2
C66 C -0.0090(3) 0.0171(3) 0.2025(3) 0.1057(14) Uani 1 1 d . . . . .
H66A H 0.012552 0.025062 0.145183 0.159 Uiso 0.734(13) 1 calc GR . P A 1
H66B H -0.086256 -0.023972 0.201701 0.159 Uiso 0.734(13) 1 calc GR . P A 1
H66C H 0.053526 -0.004679 0.230212 0.159 Uiso 0.734(13) 1 calc GR . P A 1
H66D H -0.032993 0.027081 0.146566 0.159 Uiso 0.28(3) 1 calc GR . P B 2
H66E H -0.078991 -0.014631 0.228238 0.159 Uiso 0.28(3) 1 calc GR . P B 2
H66F H 0.053785 -0.016153 0.198466 0.159 Uiso 0.28(3) 1 calc GR . P B 2
O8 O -0.0196(8) 0.1025(4) 0.2497(4) 0.0640(15) Uani 0.72(3) 1 d . . P A 1
C65 C -0.0315(4) 0.1103(5) 0.3377(4) 0.085(2) Uani 0.734(13) 1 d D . P A 1
H65A H -0.097640 0.063519 0.350609 0.101 Uiso 0.734(13) 1 calc R . P A 1
H65B H -0.055136 0.165015 0.355515 0.101 Uiso 0.734(13) 1 calc R . P A 1
O8A O 0.027(2) 0.0812(13) 0.2423(7) 0.065(5) Uani 0.28(3) 1 d . . P A 2
C65A C 0.019(2) 0.0543(12) 0.3207(8) 0.116(10) Uani 0.266(13) 1 d D . P A 2
H65C H -0.067455 0.039058 0.332299 0.139 Uiso 0.266(13) 1 calc R . P A 2
H65D H 0.049686 0.001070 0.318033 0.139 Uiso 0.266(13) 1 calc R . P A 2

loop_
_atom_site_aniso_label
_atom_site_aniso_U_11
_atom_site_aniso_U_22
_atom_site_aniso_U_33
_atom_site_aniso_U_23
_atom_site_aniso_U_13
_atom_site_aniso_U_12
Re1 0.02011(3) 0.02479(4) 0.01970(3) 0.00160(2) -0.00045(2) 0.00472(2)
C11 0.0297(10) 0.0407(11) 0.0341(9) -0.0031(8) -0.0062(7) 0.0100(8)
C12 0.0368(12) 0.0417(13) 0.0694(15) 0.0031(11) -0.0049(11) -0.0022(10)
C13 0.0377(12) 0.0662(17) 0.0725(16) 0.0179(13) 0.0189(12) 0.0028(11)
C14 0.0445(13) 0.0691(17) 0.0426(11) 0.0038(11) 0.0147(10) 0.0169(12)
C15 0.0269(9) 0.0385(11) 0.0352(9) -0.0024(8) -0.0037(7) 0.0099(8)
C16 0.0408(12) 0.0367(12) 0.0698(15) 0.0099(10) -0.0069(11) 0.0133(9)
C17 0.0563(15) 0.0627(16) 0.0562(14) 0.0194(12) -0.0120(11) 0.0231(12)
C18 0.0428(12) 0.0736(17) 0.0352(10) 0.0080(10) -0.0098(9) 0.0178(11)
C21 0.0429(11) 0.0348(11) 0.0271(9) -0.0010(7) 0.0056(8) 0.0051(8)
C22 0.0619(15) 0.0566(15) 0.0326(10) -0.0096(10) -0.0031(10) -0.0041(12)
C23 0.0629(16) 0.0787(19) 0.0262(10) 0.0047(11) -0.0071(10) 0.0055(13)
C24 0.0574(14) 0.0671(17) 0.0381(11) 0.0212(11) 0.0031(10) 0.0165(12)
C25 0.0418(11) 0.0369(11) 0.0296(9) 0.0038(8) 0.0078(8) 0.0084(9)
C26 0.0416(12) 0.0521(14) 0.0427(11) 0.0031(10) 0.0093(9) -0.0068(10)
C27 0.0338(12) 0.0722(18) 0.0566(14) -0.0027(12) 0.0116(10) 0.0080(11)
C28 0.0510(14) 0.0603(16) 0.0511(13) 0.0004(11) 0.0129(11) 0.0257(12)
C31 0.0561(13) 0.0346(11) 0.0338(10) 0.0055(8) 0.0125(9) 0.0186(10)
C32 0.094(2) 0.0311(12) 0.0494(13) -0.0088(10) -0.0108(13) 0.0091(12)
C33 0.0651(17) 0.0428(15) 0.087(2) 0.0002(13) -0.0088(15) -0.0168(13)
C34 0.0374(12) 0.0483(14) 0.0663(15) 0.0158(11) 0.0066(10) -0.0008(10)
C35 0.0352(10) 0.0281(10) 0.0337(9) 0.0056(7) 0.0073(7) 0.0087(8)
C36 0.0560(13) 0.0401(12) 0.0314(9) 0.0082(8) 0.0011(9) 0.0120(10)
C37 0.0529(14) 0.0476(13) 0.0472(12) 0.0117(10) -0.0062(10) 0.0174(11)
C38 0.0490(13) 0.0477(14) 0.0630(14) 0.0184(11) 0.0148(11) 0.0273(11)
C41 0.0281(9) 0.0329(10) 0.0351(9) -0.0049(7) -0.0090(7) 0.0090(8)
C42 0.0495(13) 0.0678(16) 0.0323(10) -0.0106(10) 0.0023(9) 0.0138(12)
C43 0.0700(17) 0.0636(16) 0.0319(10) 0.0050(10) -0.0109(10) 0.0107(13)
C44 0.0539(14) 0.0407(12) 0.0526(12) 0.0090(10) -0.0263(11) 0.0093(10)
C45 0.0291(10) 0.0345(11) 0.0441(10) -0.0050(8) -0.0089(8) 0.0113(8)
C46 0.0264(10) 0.0610(16) 0.0694(15) 0.0061(12) -0.0004(10) 0.0010(10)
C47 0.0438(13) 0.0419(13) 0.0733(16) 0.0145(12) -0.0106(11) -0.0097(10)
C48 0.0529(14) 0.0293(11) 0.0627(14) 0.0037(10) -0.0191(11) 0.0064(10)
B1 0.0247(9) 0.0321(11) 0.0244(9) 0.0051(8) -0.0009(7) 0.0070(8)
B2 0.0246(10) 0.0364(11) 0.0233(9) 0.0016(8) 0.0008(7) 0.0048(8)
B3 0.0274(10) 0.0264(10) 0.0279(9) 0.0029(7) -0.0004(8) 0.0055(8)
B4 0.0252(9) 0.0269(10) 0.0233(8) 0.0029(7) -0.0022(7) 0.0043(8)
K1 0.0325(2) 0.0481(3) 0.0403(2) 0.00115(19) 0.00149(17) 0.01061(19)
O1 0.0564(10) 0.0602(11) 0.0689(11) 0.0144(9) 0.0214(8) 0.0326(9)
O2 0.0799(12) 0.0592(11) 0.0406(8) 0.0043(7) -0.0001(8) 0.0310(9)
O3 0.0419(8) 0.0413(9) 0.0600(9) 0.0017(7) -0.0122(7) 0.0064(7)
O4 0.0425(8) 0.0447(9) 0.0537(9) 0.0126(7) 0.0092(7) 0.0154(7)
O5 0.0524(9) 0.0561(10) 0.0321(7) 0.0069(7) -0.0023(6) 0.0023(7)
O6 0.0364(8) 0.0636(12) 0.0698(11) 0.0221(9) 0.0020(8) 0.0060(8)
O7 0.0678(13) 0.1081(18) 0.0781(13) 0.0315(13) -0.0010(11) 0.0155(12)
C51 0.0300(12) 0.089(2) 0.107(2) 0.0320(19) 0.0116(14) 0.0173(13)
C52 0.0516(16) 0.083(2) 0.113(2) 0.0267(19) 0.0308(16) 0.0385(16)
C53 0.095(2) 0.075(2) 0.0751(19) 0.0036(15) 0.0395(17) 0.0471(18)
C54 0.120(3) 0.085(2) 0.0419(14) 0.0014(14) 0.0153(16) 0.041(2)
C55 0.113(3) 0.0661(19) 0.0480(14) -0.0110(13) -0.0332(16) 0.0363(18)
C56 0.0647(17) 0.0562(17) 0.0765(18) -0.0059(14) -0.0324(15) 0.0144(13)
C57 0.0271(11) 0.0640(17) 0.0839(18) 0.0227(14) -0.0002(11) 0.0061(11)
C58 0.0358(12) 0.0571(15) 0.0727(16) 0.0185(12) 0.0137(11) 0.0201(11)
C59 0.0733(17) 0.0510(15) 0.0469(12) 0.0052(11) 0.0194(12) 0.0227(13)
C60 0.0794(18) 0.0570(16) 0.0339(11) 0.0041(10) 0.0085(11) 0.0153(13)
C61 0.0697(17) 0.0612(17) 0.0439(12) 0.0110(11) -0.0198(12) -0.0006(13)
C62 0.0464(14) 0.0669(18) 0.0668(16) 0.0231(14) -0.0234(12) -0.0072(12)
C63 0.092(2) 0.104(3) 0.084(2) 0.0062(19) -0.0136(19) 0.043(2)
C64 0.098(3) 0.193(5) 0.082(3) 0.055(3) 0.021(2) 0.013(3)
C66 0.059(2) 0.069(3) 0.188(4) 0.036(3) -0.019(2) 0.0047(18)
O8 0.057(3) 0.057(2) 0.080(2) 0.0172(17) 0.000(2) 0.013(2)
C65 0.076(3) 0.105(5) 0.088(4) 0.045(3) 0.031(3) 0.031(3)
O8A 0.061(9) 0.052(7) 0.078(5) 0.009(5) 0.013(5) -0.001(6)
C65A 0.18(2) 0.060(10) 0.083(10) 0.006(7) 0.034(11) -0.038(12)

loop_
_atom_type_symbol
_atom_type_description
_atom_type_scat_dispersion_real
_atom_type_scat_dispersion_imag
_atom_type_scat_source
C C 0.0033 0.0016 'International Tables Vol C Tables 4.2.6.8 and 6.1.1.4'
H H 0.0000 0.0000 'International Tables Vol C Tables 4.2.6.8 and 6.1.1.4'
B B 0.0013 0.0007 'International Tables Vol C Tables 4.2.6.8 and 6.1.1.4'
K K 0.2009 0.2494 'International Tables Vol C Tables 4.2.6.8 and 6.1.1.4'
O O 0.0106 0.0060 'International Tables Vol C Tables 4.2.6.8 and 6.1.1.4'
Re Re -1.0185 7.2310 'International Tables Vol C Tables 4.2.6.8 and 6.1.1.4'

loop_
_exptl_crystal_face_index_h
_exptl_crystal_face_index_k
_exptl_crystal_face_index_l
_exptl_crystal_face_perp_dist
6 -5 -20 0.1979
-13 10 -12 0.0938
13 -10 12 0.0938
9 15 -6 0.0860
-9 -15 6 0.0860
9 12 10 0.0918
-6 -12 17 0.1291
0 -4 23 0.1508
-9 -14 -4 0.0695
-7 -10 -14 0.1160
-12 11 12 0.1313
14 -13 -7 0.0879
-1 22 1 0.0693
-2 22 -4 0.0724
1 -22 -1 0.0116
-7 17 11 0.1110
-9 20 -8 0.0731
3 -22 2 0.0115

loop_
_geom_angle_atom_site_label_1
_geom_angle_atom_site_label_2
_geom_angle_atom_site_label_3
_geom_angle
_geom_angle_site_symmetry_1
_geom_angle_site_symmetry_3
_geom_angle_publ_flag
B2 Re1 B1 115.06(7) . . ?
B3 Re1 B1 113.03(7) . . ?
B3 Re1 B2 99.20(7) . . ?
B4 Re1 B1 101.95(7) . . ?
B4 Re1 B2 115.82(7) . . ?
B4 Re1 B3 112.36(7) . . ?
C12 C11 B1 108.85(16) . . ?
C18 C11 C12 114.43(17) . . ?
C18 C11 B1 107.59(17) . . ?
C13 C12 C11 115.76(19) . . ?
C14 C13 C12 114.14(19) . . ?
C13 C14 C15 115.42(18) . . ?
C14 C15 B1 107.13(17) . . ?
C16 C15 C14 113.15(17) . . ?
C16 C15 B1 110.14(16) . . ?
C17 C16 C15 116.03(18) . . ?
C18 C17 C16 114.45(18) . . ?
C17 C18 C11 115.21(17) . . ?
C22 C21 B2 108.06(17) . . ?
C28 C21 C22 113.94(17) . . ?
C28 C21 B2 108.94(17) . . ?
C23 C22 C21 116.45(18) . . ?
C22 C23 C24 113.97(18) . . ?
C23 C24 C25 114.96(19) . . ?
C24 C25 C26 114.48(17) . . ?
C24 C25 B2 109.37(17) . . ?
C26 C25 B2 106.63(16) . . ?
C27 C26 C25 116.14(18) . . ?
C26 C27 C28 114.24(18) . . ?
C27 C28 C21 114.61(19) . . ?
C32 C31 C38 113.77(18) . . ?
C32 C31 B3 108.66(18) . . ?
C38 C31 B3 108.21(16) . . ?
C33 C32 C31 115.85(18) . . ?
C32 C33 C34 115.6(2) . . ?
C33 C34 C35 115.86(19) . . ?
C34 C35 C36 114.07(17) . . ?
C34 C35 B3 109.29(16) . . ?
C36 C35 B3 108.25(15) . . ?
C37 C36 C35 115.01(17) . . ?
C36 C37 C38 114.45(17) . . ?
C37 C38 C31 115.21(17) . . ?
C42 C41 C48 113.99(17) . . ?
C42 C41 B4 108.24(16) . . ?
C48 C41 B4 108.75(16) . . ?
C43 C42 C41 115.24(18) . . ?
C44 C43 C42 115.01(18) . . ?
C43 C44 C45 116.11(17) . . ?
C44 C45 B4 107.69(16) . . ?
C46 C45 C44 114.01(17) . . ?
C46 C45 B4 109.10(16) . . ?
C47 C46 C45 115.09(19) . . ?
C46 C47 C48 113.60(19) . . ?
C47 C48 C41 115.90(17) . . ?
C11 B1 Re1 116.72(13) . . ?
C15 B1 Re1 135.57(13) . . ?
C15 B1 C11 107.56(15) . . ?
C21 B2 Re1 131.94(13) . . ?
C21 B2 C25 107.64(15) . . ?
C25 B2 Re1 120.42(13) . . ?
C31 B3 Re1 135.96(13) . . ?
C31 B3 C35 107.19(15) . . ?
C35 B3 Re1 116.69(12) . . ?
C41 B4 Re1 133.26(12) . . ?
C41 B4 C45 107.63(15) . . ?
C45 B4 Re1 119.10(13) . . ?
O1 K1 O2 60.32(5) . . ?
O1 K1 O3 113.82(5) . . ?
O1 K1 O4 157.26(5) . . ?
O1 K1 O5 112.96(5) . . ?
O1 K1 O6 58.84(5) . . ?
O1 K1 O7 106.01(6) . . ?
O1 K1 O8 114.1(2) . . ?
O1 K1 O8A 102.1(5) . . ?
O2 K1 O3 58.54(5) . . ?
O2 K1 O6 119.17(5) . . ?
O2 K1 O7 120.83(6) . . ?
O2 K1 O8 75.25(15) . . ?
O2 K1 O8A 72.2(2) . . ?
O3 K1 O7 125.23(6) . . ?
O3 K1 O8 71.56(15) . . ?
O3 K1 O8A 81.6(6) . . ?
O4 K1 O2 117.26(5) . . ?
O4 K1 O3 58.73(5) . . ?
O4 K1 O5 59.40(5) . . ?
O4 K1 O6 118.26(5) . . ?
O4 K1 O7 94.40(5) . . ?
O4 K1 O8 85.0(2) . . ?
O4 K1 O8A 98.0(6) . . ?
O5 K1 O2 157.06(5) . . ?
O5 K1 O3 113.08(5) . . ?
O5 K1 O6 58.86(5) . . ?
O5 K1 O7 81.84(6) . . ?
O5 K1 O8 124.49(18) . . ?
O5 K1 O8A 129.8(2) . . ?
O6 K1 O3 156.60(5) . . ?
O6 K1 O7 77.13(5) . . ?
O6 K1 O8 131.73(16) . . ?
O6 K1 O8A 121.0(6) . . ?
O7 K1 O8A 53.8(4) . . ?
O8 K1 O7 58.31(10) . . ?
C52 O1 K1 114.58(15) . . ?
C53 O1 K1 111.53(15) . . ?
C53 O1 C52 113.5(2) . . ?
C54 O2 K1 114.23(16) . . ?
C54 O2 C55 113.7(2) . . ?
C55 O2 K1 116.77(14) . . ?
C56 O3 K1 112.63(13) . . ?
C56 O3 C57 112.5(2) . . ?
C57 O3 K1 111.96(13) . . ?
C58 O4 K1 117.77(13) . . ?
C58 O4 C59 111.62(18) . . ?
C59 O4 K1 116.34(13) . . ?
C60 O5 K1 110.24(13) . . ?
C60 O5 C61 112.00(17) . . ?
C61 O5 K1 111.95(14) . . ?
C51 O6 K1 116.40(16) . . ?
C62 O6 K1 117.14(14) . . ?
C62 O6 C51 112.7(2) . . ?
C63 O7 K1 129.19(19) . . ?
C63 O7 C64 111.3(3) . . ?
C64 O7 K1 115.9(2) . . ?
O6 C51 C52 109.2(2) . . ?
O1 C52 C51 108.7(2) . . ?
O1 C53 C54 109.2(2) . . ?
O2 C54 C53 109.9(2) . . ?
O2 C55 C56 109.7(2) . . ?
O3 C56 C55 108.1(2) . . ?
O3 C57 C58 108.91(18) . . ?
O4 C58 C57 108.51(19) . . ?
O4 C59 C60 108.68(19) . . ?
O5 C60 C59 108.35(18) . . ?
O5 C61 C62 108.88(18) . . ?
O6 C62 C61 109.1(2) . . ?
O7 C64 C65 112.1(4) . . ?
C65A C64 O7 116.3(7) . . ?
C66 O8 K1 122.5(5) . . ?
C65 O8 K1 102.8(4) . . ?
C65 O8 C66 120.0(5) . . ?
O8 C65 C64 114.8(5) . . ?
C66 O8A K1 141.0(8) . . ?
C66 O8A C65A 99.3(13) . . ?
C65A O8A K1 119.4(9) . . ?
C64 C65A O8A 118.6(11) . . ?

loop_
_geom_bond_atom_site_label_1
_geom_bond_atom_site_label_2
_geom_bond_distance
_geom_bond_site_symmetry_2
_geom_bond_publ_flag
Re1 B1 2.304(2) . ?
Re1 B2 2.2993(19) . ?
Re1 B3 2.290(2) . ?
Re1 B4 2.2894(19) . ?
C11 C12 1.540(3) . ?
C11 C18 1.536(3) . ?
C11 B1 1.598(3) . ?
C12 C13 1.528(3) . ?
C13 C14 1.516(3) . ?
C14 C15 1.540(3) . ?
C15 C16 1.534(3) . ?
C15 B1 1.595(3) . ?
C16 C17 1.520(3) . ?
C17 C18 1.515(3) . ?
C21 C22 1.542(3) . ?
C21 C28 1.528(3) . ?
C21 B2 1.599(3) . ?
C22 C23 1.521(3) . ?
C23 C24 1.527(4) . ?
C24 C25 1.537(3) . ?
C25 C26 1.543(3) . ?
C25 B2 1.602(3) . ?
C26 C27 1.520(3) . ?
C27 C28 1.523(3) . ?
C31 C32 1.540(3) . ?
C31 C38 1.541(3) . ?
C31 B3 1.596(3) . ?
C32 C33 1.514(4) . ?
C33 C34 1.516(4) . ?
C34 C35 1.527(3) . ?
C35 C36 1.532(3) . ?
C35 B3 1.607(3) . ?
C36 C37 1.513(3) . ?
C37 C38 1.528(3) . ?
C41 C42 1.533(3) . ?
C41 C48 1.537(3) . ?
C41 B4 1.591(3) . ?
C42 C43 1.522(3) . ?
C43 C44 1.516(3) . ?
C44 C45 1.545(3) . ?
C45 C46 1.531(3) . ?
C45 B4 1.596(3) . ?
C46 C47 1.516(3) . ?
C47 C48 1.525(3) . ?
K1 O1 2.7983(16) . ?
K1 O2 2.8496(16) . ?
K1 O3 2.8617(15) . ?
K1 O4 2.8368(15) . ?
K1 O5 2.8456(16) . ?
K1 O6 2.8616(16) . ?
K1 O7 2.915(2) . ?
K1 O8 2.884(4) . ?
K1 O8A 2.964(15) . ?
O1 C52 1.415(3) . ?
O1 C53 1.413(3) . ?
O2 C54 1.403(3) . ?
O2 C55 1.430(3) . ?
O3 C56 1.406(3) . ?
O3 C57 1.421(3) . ?
O4 C58 1.412(3) . ?
O4 C59 1.422(3) . ?
O5 C60 1.408(3) . ?
O5 C61 1.423(3) . ?
O6 C51 1.419(3) . ?
O6 C62 1.414(3) . ?
O7 C63 1.407(3) . ?
O7 C64 1.408(4) . ?
C51 C52 1.476(4) . ?
C53 C54 1.483(4) . ?
C55 C56 1.468(4) . ?
C57 C58 1.476(4) . ?
C59 C60 1.485(3) . ?
C61 C62 1.479(4) . ?
C64 C65 1.432(6) . ?
C64 C65A 1.326(12) . ?
C66 O8 1.509(10) . ?
C66 O8A 1.131(14) . ?
O8 C65 1.412(9) . ?
O8A C65A 1.372(19) . ?

loop_
_exptl_oxdiff_crystal_face_indexfrac_h
_exptl_oxdiff_crystal_face_indexfrac_k
_exptl_oxdiff_crystal_face_indexfrac_l
_exptl_oxdiff_crystal_face_x
_exptl_oxdiff_crystal_face_y
_exptl_oxdiff_crystal_face_z
6.4377 -5.0832 -20.0261 -0.1455 0.4930 -0.8578
-13.0435 9.7061 -11.6682 0.2307 -0.7759 -0.5871
13.0435 -9.7061 11.6682 -0.2307 0.7759 0.5871
9.0552 14.9638 -6.2044 -0.9919 0.0255 -0.1247
-9.0552 -14.9638 6.2044 0.9919 -0.0255 0.1247
8.5330 11.8673 9.7140 -0.8258 0.0209 0.5635
-6.0693 -11.8930 17.2056 0.7557 -0.0199 0.6546
-0.3837 -3.8228 22.5404 0.1975 -0.0058 0.9803
-9.2984 -13.8881 -3.9049 0.9465 -0.0242 -0.3217
-7.4637 -9.6094 -13.8812 0.6848 -0.0172 -0.7285
-11.7991 11.1438 12.2658 0.1583 -0.8546 0.4946
13.5894 -12.6735 -6.9826 -0.1766 0.9517 -0.2513
-1.4187 22.0701 0.7682 -0.7541 -0.6444 0.1270
-1.7411 22.3636 -3.8951 -0.7576 -0.6476 -0.0817
1.3784 -21.9768 -1.2918 0.7516 0.6423 -0.1502
-7.2208 17.2787 11.0230 -0.2868 -0.8117 0.5089
-9.2128 19.6501 -8.0443 -0.3131 -0.8849 -0.3448
3.2446 -22.4920 1.5733 0.6880 0.7256 -0.0089
